data_4111522
loop_
_publ_author_name
'Guangcai Bai'
'Sanjay Singh'
'Herbert W. Roesky'
'Mathias Noltemeyer'
'Hans-Georg Schmidt'

_publ_section_title
;
 Mononuclear Aluminum Hydroxide for the Design of Well-Defined Homogeneous
 Catalysts
;
_journal_name_full 'Journal of the American Chemical Society'
_journal_page_first 3449
_journal_page_last 3455
_journal_paper_doi 10.1021/ja043585w
_journal_volume 127
_journal_year 2005
_chemical_formula_sum 'C40 H54 Al Cl N2 O Zr'
_chemical_formula_weight 732.50
_chemical_name_systematic
; 
 ? 
;
_space_group_IT_number 62
_symmetry_cell_setting orthorhombic
_symmetry_space_group_name_Hall '-P 2ac 2n'
_symmetry_space_group_name_H-M 'P n m a'
_atom_sites_solution_hydrogens geom
_atom_sites_solution_primary direct
_atom_sites_solution_secondary difmap
_audit_creation_method SHELXL-97
_cell_angle_alpha 90.00
_cell_angle_beta 90.00
_cell_angle_gamma 90.00
_cell_formula_units_Z 4
_cell_length_a 18.375(2)
_cell_length_b 20.171(4)
_cell_length_c 10.0747(9)
_cell_measurement_temperature 200(2)
_cell_volume 3734.1(9)
_computing_structure_refinement 'SHELXL-97 (Sheldrick, 1997)'
_computing_structure_solution 'SHELXS-97 (Sheldrick, 1990)'
_diffrn_ambient_temperature 200(2)
_diffrn_measured_fraction_theta_full 0.996
_diffrn_measured_fraction_theta_max 0.996
_diffrn_measurement_device_type 'STOE AED2'
_diffrn_radiation_monochromator graphite
_diffrn_radiation_source 'fine-focus sealed tube'
_diffrn_radiation_type MoK\a
_diffrn_radiation_wavelength 0.71073
_diffrn_reflns_av_R_equivalents 0.0708
_diffrn_reflns_av_sigmaI/netI 0.0606
_diffrn_reflns_limit_h_max 21
_diffrn_reflns_limit_h_min -21
_diffrn_reflns_limit_k_max 23
_diffrn_reflns_limit_k_min -23
_diffrn_reflns_limit_l_max 11
_diffrn_reflns_limit_l_min -5
_diffrn_reflns_number 5394
_diffrn_reflns_theta_full 25.00
_diffrn_reflns_theta_max 25.00
_diffrn_reflns_theta_min 3.62
_exptl_absorpt_coefficient_mu 0.422
_exptl_absorpt_correction_T_max 0.8166
_exptl_absorpt_correction_T_min 0.7287
_exptl_absorpt_correction_type semiempirical
_exptl_absorpt_process_details 'azimuthal scans'
_exptl_crystal_density_diffrn 1.303
_exptl_crystal_F_000 1544
_exptl_crystal_size_max 0.80
_exptl_crystal_size_mid 0.60
_exptl_crystal_size_min 0.50
_refine_diff_density_max 0.495
_refine_diff_density_min -0.859
_refine_diff_density_rms 0.060
_refine_ls_extinction_method none
_refine_ls_goodness_of_fit_ref 1.061
_refine_ls_hydrogen_treatment mixed
_refine_ls_matrix_type full
_refine_ls_number_parameters 223
_refine_ls_number_reflns 3368
_refine_ls_number_restraints 0
_refine_ls_restrained_S_all 1.061
_refine_ls_R_factor_all 0.0404
_refine_ls_R_factor_gt 0.0364
_refine_ls_shift/su_max 0.000
_refine_ls_shift/su_mean 0.000
_refine_ls_structure_factor_coef Fsqd
_refine_ls_weighting_details 'calc w=1/[\s^2^(Fo^2^)+(0.0270P)^2^+4.3000P] where P=(Fo^2^+2Fc^2^)/3'
_refine_ls_weighting_scheme calc
_refine_ls_wR_factor_gt 0.0945
_refine_ls_wR_factor_ref 0.0987
_reflns_number_gt 3077
_reflns_number_total 3368
_reflns_threshold_expression >2sigma(I)
_cod_data_source_file ja043585wsi20041223_050525.cif
_cod_data_source_block r1089y
_cod_database_code 4111522

loop_
_symmetry_equiv_pos_as_xyz
'x, y, z'
'-x+1/2, -y, z+1/2'
'-x, y+1/2, -z'
'x+1/2, -y+1/2, -z+1/2'
'-x, -y, -z'
'x-1/2, y, -z-1/2'
'x, -y-1/2, z'
'-x-1/2, y-1/2, z-1/2'

loop_
_atom_site_label
_atom_site_type_symbol
_atom_site_fract_x
_atom_site_fract_y
_atom_site_fract_z
_atom_site_U_iso_or_equiv
_atom_site_adp_type
_atom_site_occupancy
_atom_site_symmetry_multiplicity
_atom_site_calc_flag
_atom_site_refinement_flags
Zr1 Zr 0.165443(17) 0.2500 0.03326(3) 0.02523(13) Uani 1 2 d S
N1 N 0.41363(11) 0.32106(9) 0.01843(17) 0.0216(4) Uani 1 1 d .
O1 O 0.26984(13) 0.2500 0.0247(2) 0.0280(5) Uani 1 2 d S
C1 C 0.48484(13) 0.31230(11) -0.0022(2) 0.0240(5) Uani 1 1 d .
Al2 Al 0.35695(5) 0.2500 0.08895(8) 0.0195(2) Uani 1 2 d S
C2 C 0.51799(18) 0.2500 0.0001(3) 0.0235(7) Uani 1 2 d S
H2A H 0.5697 0.2500 0.0036 0.028 Uiso 1 2 calc SR
Cl3 Cl 0.13167(7) 0.2500 -0.20336(10) 0.0558(3) Uani 1 2 d S
C3 C 0.53447(15) 0.36972(12) -0.0321(3) 0.0322(6) Uani 1 1 d .
H3A H 0.5061 0.4061 -0.0705 0.048 Uiso 1 1 calc R
H3B H 0.5719 0.3557 -0.0954 0.048 Uiso 1 1 calc R
H3C H 0.5577 0.3848 0.0501 0.048 Uiso 1 1 calc R
C4 C 0.3611(2) 0.2500 0.2833(3) 0.0327(8) Uani 1 2 d S
H4A H 0.3214 0.2228 0.3186 0.049 Uiso 0.50 1 calc PR
H4B H 0.3563 0.2955 0.3161 0.049 Uiso 0.50 1 calc PR
H4C H 0.4079 0.2316 0.3124 0.049 Uiso 0.50 1 calc PR
C11 C 0.38256(13) 0.38631(11) -0.0039(2) 0.0251(5) Uani 1 1 d .
C12 C 0.38492(13) 0.43484(11) 0.0952(2) 0.0256(5) Uani 1 1 d .
C13 C 0.35256(15) 0.49614(12) 0.0694(3) 0.0331(6) Uani 1 1 d .
H13A H 0.3528 0.5293 0.1363 0.040 Uiso 1 1 calc R
C14 C 0.32042(16) 0.50942(13) -0.0504(3) 0.0372(6) Uani 1 1 d .
H14A H 0.2992 0.5516 -0.0661 0.045 Uiso 1 1 calc R
C15 C 0.31886(16) 0.46157(13) -0.1482(3) 0.0359(6) Uani 1 1 d .
H15A H 0.2971 0.4715 -0.2314 0.043 Uiso 1 1 calc R
C16 C 0.34870(14) 0.39881(12) -0.1272(2) 0.0291(5) Uani 1 1 d .
C31 C 0.0899(3) 0.32405(18) 0.1786(5) 0.0762(14) Uani 1 1 d .
H31A H 0.0527 0.3086 0.2441 0.091 Uiso 1 1 calc R
C32 C 0.0760(3) 0.3438(3) 0.0556(6) 0.096(2) Uani 1 1 d .
H32A H 0.0268 0.3460 0.0134 0.115 Uiso 1 1 calc R
C33 C 0.1377(5) 0.3720(2) 0.0075(5) 0.112(3) Uani 1 1 d .
H33A H 0.1419 0.3982 -0.0764 0.135 Uiso 1 1 calc R
C34 C 0.1879(3) 0.3689(2) 0.1045(9) 0.106(2) Uani 1 1 d .
H34A H 0.2361 0.3920 0.1044 0.128 Uiso 1 1 calc R
C35 C 0.1585(3) 0.3378(2) 0.2065(5) 0.0901(18) Uani 1 1 d .
H35A H 0.1809 0.3346 0.2968 0.108 Uiso 1 1 calc R
C121 C 0.42118(15) 0.42491(11) 0.2294(2) 0.0303(5) Uani 1 1 d .
H12A H 0.4423 0.3792 0.2315 0.036 Uiso 1 1 calc R
C122 C 0.48328(18) 0.47455(13) 0.2524(3) 0.0439(7) Uani 1 1 d .
H12B H 0.5161 0.4741 0.1757 0.066 Uiso 1 1 calc R
H12C H 0.5103 0.4621 0.3324 0.066 Uiso 1 1 calc R
H12D H 0.4630 0.5191 0.2636 0.066 Uiso 1 1 calc R
C123 C 0.36587(19) 0.43052(15) 0.3427(3) 0.0467(7) Uani 1 1 d .
H12E H 0.3267 0.3983 0.3291 0.070 Uiso 1 1 calc R
H12F H 0.3454 0.4754 0.3441 0.070 Uiso 1 1 calc R
H12G H 0.3901 0.4215 0.4275 0.070 Uiso 1 1 calc R
C161 C 0.34630(17) 0.34660(13) -0.2353(2) 0.0367(6) Uani 1 1 d .
H16A H 0.3405 0.3025 -0.1911 0.044 Uiso 1 1 calc R
C162 C 0.41739(19) 0.34477(19) -0.3144(3) 0.0550(8) Uani 1 1 d .
H16B H 0.4119 0.3148 -0.3903 0.082 Uiso 1 1 calc R
H16C H 0.4569 0.3289 -0.2571 0.082 Uiso 1 1 calc R
H16D H 0.4289 0.3894 -0.3463 0.082 Uiso 1 1 calc R
C163 C 0.28225(19) 0.35528(17) -0.3313(3) 0.0499(8) Uani 1 1 d .
H16E H 0.2370 0.3597 -0.2806 0.075 Uiso 1 1 calc R
H16F H 0.2790 0.3165 -0.3895 0.075 Uiso 1 1 calc R
H16G H 0.2898 0.3952 -0.3851 0.075 Uiso 1 1 calc R

loop_
_atom_site_aniso_label
_atom_site_aniso_U_11
_atom_site_aniso_U_22
_atom_site_aniso_U_33
_atom_site_aniso_U_23
_atom_site_aniso_U_13
_atom_site_aniso_U_12
Zr1 0.0168(2) 0.0322(2) 0.02664(19) 0.000 0.00149(12) 0.000
N1 0.0206(11) 0.0221(9) 0.0221(8) 0.0017(7) 0.0007(7) 0.0008(8)
O1 0.0193(13) 0.0337(12) 0.0309(11) 0.000 0.0003(10) 0.000
C1 0.0208(13) 0.0296(12) 0.0216(10) 0.0017(9) -0.0007(9) -0.0023(10)
Al2 0.0179(5) 0.0211(4) 0.0196(4) 0.000 0.0015(4) 0.000
C2 0.0154(17) 0.0269(16) 0.0283(16) 0.000 0.0005(13) 0.000
Cl3 0.0467(7) 0.0859(8) 0.0347(5) 0.000 -0.0140(5) 0.000
C3 0.0258(14) 0.0292(12) 0.0416(13) 0.0051(10) 0.0046(10) -0.0029(11)
C4 0.047(2) 0.0274(16) 0.0236(16) 0.000 0.0071(15) 0.000
C11 0.0188(12) 0.0248(11) 0.0316(11) 0.0074(9) 0.0039(9) 0.0000(10)
C12 0.0218(12) 0.0244(11) 0.0307(11) 0.0046(9) 0.0028(9) -0.0011(9)
C13 0.0286(13) 0.0261(12) 0.0446(14) 0.0034(10) 0.0022(11) 0.0010(11)
C14 0.0294(14) 0.0278(12) 0.0543(15) 0.0130(11) -0.0013(12) 0.0063(11)
C15 0.0311(14) 0.0372(13) 0.0393(13) 0.0136(11) -0.0037(11) 0.0032(12)
C16 0.0252(12) 0.0332(12) 0.0290(11) 0.0098(10) 0.0027(10) -0.0001(10)
C31 0.090(3) 0.0477(19) 0.091(3) -0.011(2) 0.059(3) 0.002(2)
C32 0.063(3) 0.086(3) 0.138(5) -0.053(3) -0.047(3) 0.051(3)
C33 0.219(8) 0.047(2) 0.071(3) 0.024(2) 0.059(4) 0.057(4)
C34 0.057(3) 0.046(2) 0.216(7) -0.056(4) 0.061(4) -0.015(2)
C35 0.116(5) 0.074(3) 0.080(3) -0.048(2) -0.040(3) 0.048(3)
C121 0.0373(15) 0.0227(11) 0.0310(12) 0.0008(9) -0.0018(11) 0.0017(10)
C122 0.0474(18) 0.0351(13) 0.0493(15) 0.0005(12) -0.0147(13) -0.0021(13)
C123 0.062(2) 0.0434(15) 0.0348(14) 0.0001(12) 0.0097(13) 0.0036(15)
C161 0.0452(16) 0.0387(13) 0.0262(12) 0.0073(11) -0.0030(11) 0.0031(13)
C162 0.047(2) 0.084(2) 0.0336(14) -0.0069(15) -0.0024(13) 0.0190(18)
C163 0.0472(19) 0.0656(19) 0.0369(14) 0.0020(14) -0.0075(13) -0.0043(16)

loop_
_atom_type_symbol
_atom_type_description
_atom_type_scat_dispersion_real
_atom_type_scat_dispersion_imag
_atom_type_scat_source
C C 0.0033 0.0016 'International Tables Vol C Tables 4.2.6.8 and 6.1.1.4'
H H 0.0000 0.0000 'International Tables Vol C Tables 4.2.6.8 and 6.1.1.4'
N N 0.0061 0.0033 'International Tables Vol C Tables 4.2.6.8 and 6.1.1.4'
O O 0.0106 0.0060 'International Tables Vol C Tables 4.2.6.8 and 6.1.1.4'
Al Al 0.0645 0.0514 'International Tables Vol C Tables 4.2.6.8 and 6.1.1.4'
Zr Zr -2.9673 0.5597 'International Tables Vol C Tables 4.2.6.8 and 6.1.1.4'
Cl Cl 0.1484 0.1585 'International Tables Vol C Tables 4.2.6.8 and 6.1.1.4'

loop_
_geom_angle_atom_site_label_1
_geom_angle_atom_site_label_2
_geom_angle_atom_site_label_3
_geom_angle
_geom_angle_site_symmetry_1
_geom_angle_site_symmetry_3
O1 Zr1 Cl3 102.02(7) . .
O1 Zr1 C35 94.72(16) . .
Cl3 Zr1 C35 131.73(11) . .
O1 Zr1 C35 94.72(16) . 7_565
Cl3 Zr1 C35 131.73(11) . 7_565
C35 Zr1 C35 90.7(3) . 7_565
O1 Zr1 C31 125.34(14) . 7_565
Cl3 Zr1 C31 115.17(15) . 7_565
C35 Zr1 C31 89.21(18) . 7_565
C35 Zr1 C31 30.64(17) 7_565 7_565
O1 Zr1 C31 125.34(14) . .
Cl3 Zr1 C31 115.17(15) . .
C35 Zr1 C31 30.64(17) . .
C35 Zr1 C31 89.21(18) 7_565 .
C31 Zr1 C31 73.04(17) 7_565 .
O1 Zr1 C32 131.03(14) . 7_565
Cl3 Zr1 C32 85.53(14) . 7_565
C35 Zr1 C32 116.0(2) . 7_565
C35 Zr1 C32 50.89(15) 7_565 7_565
C31 Zr1 C32 30.60(17) 7_565 7_565
C31 Zr1 C32 91.96(19) . 7_565
O1 Zr1 C32 131.03(14) . .
Cl3 Zr1 C32 85.53(14) . .
C35 Zr1 C32 50.89(15) . .
C35 Zr1 C32 116.0(2) 7_565 .
C31 Zr1 C32 91.96(19) 7_565 .
C31 Zr1 C32 30.60(17) . .
C32 Zr1 C32 97.5(3) 7_565 .
O1 Zr1 C33 101.3(2) . 7_565
Cl3 Zr1 C33 81.36(15) . 7_565
C35 Zr1 C33 139.00(19) . 7_565
C35 Zr1 C33 50.87(16) 7_565 7_565
C31 Zr1 C33 50.87(14) 7_565 7_565
C31 Zr1 C33 121.89(18) . 7_565
C32 Zr1 C33 31.3(2) 7_565 7_565
C32 Zr1 C33 127.6(3) . 7_565
O1 Zr1 C33 101.3(2) . .
Cl3 Zr1 C33 81.36(15) . .
C35 Zr1 C33 50.87(16) . .
C35 Zr1 C33 139.00(19) 7_565 .
C31 Zr1 C33 121.89(18) 7_565 .
C31 Zr1 C33 50.87(14) . .
C32 Zr1 C33 127.6(3) 7_565 .
C32 Zr1 C33 31.3(2) . .
C33 Zr1 C33 153.9(5) 7_565 .
O1 Zr1 C34 81.37(11) . .
Cl3 Zr1 C34 108.3(2) . .
C35 Zr1 C34 30.42(19) . .
C35 Zr1 C34 118.8(3) 7_565 .
C31 Zr1 C34 119.18(19) 7_565 .
C31 Zr1 C34 50.40(14) . .
C32 Zr1 C34 142.4(2) 7_565 .
C32 Zr1 C34 50.97(17) . .
C33 Zr1 C34 169.3(2) 7_565 .
C33 Zr1 C34 30.8(2) . .
O1 Zr1 C34 81.37(11) . 7_565
Cl3 Zr1 C34 108.3(2) . 7_565
C35 Zr1 C34 118.8(3) . 7_565
C35 Zr1 C34 30.42(19) 7_565 7_565
C31 Zr1 C34 50.40(14) 7_565 7_565
C31 Zr1 C34 119.18(19) . 7_565
C32 Zr1 C34 50.97(17) 7_565 7_565
C32 Zr1 C34 142.4(2) . 7_565
C33 Zr1 C34 30.8(2) 7_565 7_565
C33 Zr1 C34 169.3(2) . 7_565
C34 Zr1 C34 141.9(4) . 7_565
C1 N1 C11 118.73(19) . .
C1 N1 Al2 119.52(15) . .
C11 N1 Al2 121.58(15) . .
Al2 O1 Zr1 155.40(14) . .
N1 C1 C2 122.9(2) . .
N1 C1 C3 121.5(2) . .
C2 C1 C3 115.6(2) . .
O1 Al2 N1 111.48(8) . .
O1 Al2 N1 111.48(8) . 7_565
N1 Al2 N1 97.33(12) . 7_565
O1 Al2 C4 114.28(16) . .
N1 Al2 C4 110.51(10) . .
N1 Al2 C4 110.51(10) 7_565 .
C1 C2 C1 128.2(3) 7_565 .
C12 C11 C16 121.1(2) . .
C12 C11 N1 120.7(2) . .
C16 C11 N1 118.1(2) . .
C13 C12 C11 118.2(2) . .
C13 C12 C121 118.0(2) . .
C11 C12 C121 123.8(2) . .
C14 C13 C12 121.4(2) . .
C13 C14 C15 120.1(2) . .
C14 C15 C16 121.2(2) . .
C15 C16 C11 117.9(2) . .
C15 C16 C161 120.7(2) . .
C11 C16 C161 121.4(2) . .
C35 C31 C32 108.7(5) . .
C35 C31 Zr1 73.8(2) . .
C32 C31 Zr1 75.0(2) . .
C31 C32 C33 107.3(5) . .
C31 C32 Zr1 74.4(2) . .
C33 C32 Zr1 74.7(3) . .
C34 C33 C32 107.1(4) . .
C34 C33 Zr1 75.0(2) . .
C32 C33 Zr1 74.0(2) . .
C35 C34 C33 107.9(5) . .
C35 C34 Zr1 72.8(2) . .
C33 C34 Zr1 74.1(3) . .
C34 C35 C31 108.9(5) . .
C34 C35 Zr1 76.8(2) . .
C31 C35 Zr1 75.5(2) . .
C12 C121 C123 111.2(2) . .
C12 C121 C122 111.9(2) . .
C123 C121 C122 109.4(2) . .
C16 C161 C162 111.5(2) . .
C16 C161 C163 113.3(2) . .
C162 C161 C163 109.3(2) . .

loop_
_geom_bond_atom_site_label_1
_geom_bond_atom_site_label_2
_geom_bond_distance
_geom_bond_site_symmetry_2
Zr1 O1 1.920(3) .
Zr1 Cl3 2.4633(10) .
Zr1 C35 2.490(3) .
Zr1 C35 2.490(3) 7_565
Zr1 C31 2.510(3) 7_565
Zr1 C31 2.510(3) .
Zr1 C32 2.517(4) 7_565
Zr1 C32 2.517(4) .
Zr1 C33 2.526(4) 7_565
Zr1 C33 2.526(4) .
Zr1 C34 2.537(4) .
Zr1 C34 2.537(4) 7_565
N1 C1 1.336(3) .
N1 C11 1.452(3) .
N1 Al2 1.9090(19) .
O1 Al2 1.727(3) .
C1 C2 1.397(3) .
C1 C3 1.505(3) .
Al2 N1 1.9090(19) 7_565
Al2 C4 1.959(3) .
C2 C1 1.397(3) 7_565
C11 C12 1.399(3) .
C11 C16 1.412(3) .
C12 C13 1.397(3) .
C12 C121 1.521(3) .
C13 C14 1.370(4) .
C14 C15 1.380(4) .
C15 C16 1.396(4) .
C16 C161 1.516(4) .
C31 C35 1.321(7) .
C31 C32 1.327(7) .
C32 C33 1.359(8) .
C33 C34 1.345(9) .
C34 C35 1.320(8) .
C121 C123 1.532(4) .
C121 C122 1.536(4) .
C161 C162 1.530(4) .
C161 C163 1.533(4) .
